data_1504580
loop_
_publ_author_name
'Dey, Sumit'
'Pal, Churala'
'Nandi, Debkumar'
'Giri, Venkatachalam Sesha'
'Zaidlewicz, Marek'
'Krzeminski, Marek'
'Smentek, Lidia'
'Hess, Jr, B Andes'
'Gawronski, Jacek'
'Kwit, Marcin'
'Babu, N. Jagadeesh'
'Nangia, Ashwini'
'Jaisankar, Parasuraman'

_publ_section_title
;
 Lewis acid-catalyzed one-pot, three-component route to chiral
 3,3'-bipyrroles
;
_journal_issue 7
_journal_name_full 'Organic letters'
_journal_page_first 1373
_journal_page_last 1376
_journal_paper_doi 10.1021/ol800115p
_journal_volume 10
_journal_year 2008
_chemical_formula_moiety 'C28 H28 N2 O4'
_chemical_formula_sum 'C28 H28 N2 O4'
_chemical_formula_weight 456.52
_chemical_melting_point 568.0(10)
_chemical_name_common '3,3'-Bipyrrole ester'
_chemical_name_systematic
;
5,5'-Dimethyl-2,2'-diphenyl-1H,1'H-[3,3']-bipyrrolyl-4,4'-dicarboxylic 
acid diethyl ester
;
_space_group_IT_number 2
_symmetry_cell_setting triclinic
_symmetry_space_group_name_Hall '-P 1'
_symmetry_space_group_name_H-M 'P -1'
_atom_sites_solution_hydrogens geom
_atom_sites_solution_primary direct
_atom_sites_solution_secondary difmap
_audit_creation_method SHELXL-97
_cell_angle_alpha 116.306(13)
_cell_angle_beta 91.069(15)
_cell_angle_gamma 104.607(14)
_cell_formula_units_Z 2
_cell_length_a 9.465(8)
_cell_length_b 12.243(10)
_cell_length_c 12.556(10)
_cell_measurement_reflns_used 2442
_cell_measurement_temperature 293(2)
_cell_measurement_theta_max 22.56
_cell_measurement_theta_min 2.51
_cell_volume 1247.8(18)
_computing_cell_refinement 'Bruker SMART'
_computing_data_collection 'Bruker SMART'
_computing_data_reduction 'Bruker SAINT'
_computing_molecular_graphics 'Bruker SHELXTL'
_computing_publication_material 'Bruker SHELXTL'
_computing_structure_refinement 'SHELXL-97 (Sheldrick, 1997)'
_computing_structure_solution 'SHELXS-97 (Sheldrick, 1990)'
_diffrn_ambient_temperature 293(2)
_diffrn_measured_fraction_theta_full 0.998
_diffrn_measured_fraction_theta_max 0.998
_diffrn_measurement_device_type 'CCD area detector'
_diffrn_measurement_method 'phi and omega scans'
_diffrn_radiation_monochromator graphite
_diffrn_radiation_source 'fine-focus sealed tube'
_diffrn_radiation_type MoK\a
_diffrn_radiation_wavelength 0.71073
_diffrn_reflns_av_R_equivalents 0.0654
_diffrn_reflns_av_sigmaI/netI 0.0854
_diffrn_reflns_limit_h_max 11
_diffrn_reflns_limit_h_min -11
_diffrn_reflns_limit_k_max 14
_diffrn_reflns_limit_k_min -14
_diffrn_reflns_limit_l_max 14
_diffrn_reflns_limit_l_min -14
_diffrn_reflns_number 11705
_diffrn_reflns_theta_full 24.71
_diffrn_reflns_theta_max 24.71
_diffrn_reflns_theta_min 1.83
_exptl_absorpt_coefficient_mu 0.082
_exptl_absorpt_correction_T_max 0.9871
_exptl_absorpt_correction_T_min 0.9681
_exptl_absorpt_correction_type multi-scan
_exptl_absorpt_process_details 'Bruker AXS SADABS program'
_exptl_crystal_colour colourless
_exptl_crystal_density_diffrn 1.215
_exptl_crystal_density_method 'not measured'
_exptl_crystal_description block
_exptl_crystal_F_000 484
_exptl_crystal_size_max 0.40
_exptl_crystal_size_mid 0.18
_exptl_crystal_size_min 0.16
_refine_diff_density_max 0.353
_refine_diff_density_min -0.306
_refine_diff_density_rms 0.054
_refine_ls_extinction_method none
_refine_ls_goodness_of_fit_ref 1.057
_refine_ls_hydrogen_treatment mixed
_refine_ls_matrix_type full
_refine_ls_number_parameters 320
_refine_ls_number_reflns 4248
_refine_ls_number_restraints 0
_refine_ls_restrained_S_all 1.057
_refine_ls_R_factor_all 0.1567
_refine_ls_R_factor_gt 0.0976
_refine_ls_shift/su_max 2.845
_refine_ls_shift/su_mean 0.009
_refine_ls_structure_factor_coef Fsqd
_refine_ls_weighting_details 'calc w=1/[\s^2^(Fo^2^)+(0.0979P)^2^+1.0972P] where P=(Fo^2^+2Fc^2^)/3'
_refine_ls_weighting_scheme calc
_refine_ls_wR_factor_gt 0.2176
_refine_ls_wR_factor_ref 0.2480
_reflns_number_gt 2551
_reflns_number_total 4248
_reflns_threshold_expression >2sigma(I)
_cod_data_source_file ol800115p-file003.cif
_cod_data_source_block an698
_cod_depositor_comments
;
The following automatic conversions were performed:

'_chemical_melting_point' value '567-569' was changed to '568.0(10)'
- the average value was taken and precision was
estimated.

'_symmetry_cell_setting' value 'Triclinic' changed to
'triclinic' according to
/home/saulius/struct/CIF-dictionaries/cif_core.dic dictionary named
'cif_core.dic' version 2.4.1 from 2010-06-29.

Automatic conversion script
Id: cif_fix_values 1715 2011-07-08 13:25:40Z adriana 
;
_cod_original_sg_symbol_H-M 'P-1   '
_cod_database_code 1504580

loop_
_symmetry_equiv_pos_as_xyz
'x, y, z'
'-x, -y, -z'

loop_
_atom_site_label
_atom_site_type_symbol
_atom_site_fract_x
_atom_site_fract_y
_atom_site_fract_z
_atom_site_U_iso_or_equiv
_atom_site_adp_type
_atom_site_occupancy
_atom_site_symmetry_multiplicity
_atom_site_calc_flag
_atom_site_refinement_flags
O1 O 0.4608(4) 0.7123(3) 0.3677(3) 0.0763(11) Uani 1 1 d .
O2 O 0.4248(4) 0.5063(3) 0.3072(3) 0.0722(11) Uani 1 1 d .
O3 O -0.0069(4) 0.6591(3) 0.3668(3) 0.0737(11) Uani 1 1 d .
O4 O 0.0131(5) 0.8017(4) 0.3022(4) 0.0967(15) Uani 1 1 d .
N1 N 0.1754(4) 0.5413(3) 0.5752(3) 0.0430(10) Uani 1 1 d .
N2 N 0.3564(5) 1.0334(4) 0.5769(4) 0.0492(10) Uani 1 1 d .
C19 C 0.3752(5) 0.9483(4) 0.6159(4) 0.0437(11) Uani 1 1 d .
C18 C 0.2707(4) 0.8350(4) 0.5446(4) 0.0396(10) Uani 1 1 d .
C5 C 0.1641(4) 0.6635(4) 0.6114(4) 0.0401(10) Uani 1 1 d .
C4 C 0.2476(4) 0.7094(4) 0.5438(4) 0.0375(10) Uani 1 1 d .
C6 C 0.0800(5) 0.7192(4) 0.7066(4) 0.0434(11) Uani 1 1 d .
C3 C 0.3091(4) 0.6115(4) 0.4648(4) 0.0394(10) Uani 1 1 d .
C2 C 0.2596(5) 0.5082(4) 0.4884(4) 0.0421(11) Uani 1 1 d .
C1 C 0.2868(5) 0.3810(4) 0.4394(5) 0.0563(13) Uani 1 1 d .
H1A H 0.2340 0.3341 0.4778 0.084 Uiso 1 1 calc R
H1B H 0.3905 0.3922 0.4544 0.084 Uiso 1 1 calc R
H1C H 0.2533 0.3348 0.3543 0.084 Uiso 1 1 calc R
C20 C 0.4851(5) 0.9906(4) 0.7197(4) 0.0512(12) Uani 1 1 d .
C21 C 0.4969(7) 0.9134(6) 0.7696(6) 0.093(2) Uani 1 1 d .
H21 H 0.4351 0.8303 0.7352 0.111 Uiso 1 1 calc R
C16 C 0.2444(5) 0.9799(4) 0.4857(4) 0.0464(12) Uani 1 1 d .
C17 C 0.1851(5) 0.8542(4) 0.4622(4) 0.0435(11) Uani 1 1 d .
C7 C 0.0578(6) 0.8374(4) 0.7387(4) 0.0578(13) Uani 1 1 d .
H7 H 0.0996 0.8834 0.6990 0.069 Uiso 1 1 calc R
C12 C 0.4029(5) 0.6181(4) 0.3786(4) 0.0464(11) Uani 1 1 d .
C25 C 0.5822(6) 1.1132(5) 0.7755(5) 0.0726(16) Uani 1 1 d .
H25 H 0.5787 1.1690 0.7445 0.087 Uiso 1 1 calc R
C26 C 0.0598(5) 0.7616(4) 0.3757(4) 0.0499(12) Uani 1 1 d .
C11 C 0.0152(5) 0.6547(5) 0.7693(4) 0.0584(13) Uani 1 1 d .
H11 H 0.0273 0.5755 0.7507 0.070 Uiso 1 1 calc R
C15 C 0.2013(6) 1.0573(4) 0.4318(5) 0.0654(15) Uani 1 1 d .
H15A H 0.2738 1.1391 0.4635 0.098 Uiso 1 1 calc R
H15B H 0.1067 1.0685 0.4516 0.098 Uiso 1 1 calc R
H15C H 0.1958 1.0136 0.3461 0.098 Uiso 1 1 calc R
C22 C 0.5990(8) 0.9569(7) 0.8704(7) 0.116(3) Uani 1 1 d .
H22 H 0.6049 0.9019 0.9018 0.139 Uiso 1 1 calc R
C8 C -0.0236(6) 0.8875(5) 0.8266(5) 0.0668(15) Uani 1 1 d .
H8 H -0.0363 0.9668 0.8462 0.080 Uiso 1 1 calc R
C10 C -0.0653(6) 0.7055(5) 0.8570(5) 0.0690(15) Uani 1 1 d .
H10 H -0.1064 0.6605 0.8977 0.083 Uiso 1 1 calc R
C24 C 0.6831(7) 1.1539(6) 0.8753(6) 0.0880(19) Uani 1 1 d .
H24 H 0.7473 1.2361 0.9094 0.106 Uiso 1 1 calc R
C9 C -0.0876(6) 0.8208(5) 0.8870(5) 0.0707(15) Uani 1 1 d .
H9 H -0.1443 0.8539 0.9464 0.085 Uiso 1 1 calc R
C27 C -0.1127(10) 0.7174(8) 0.2116(9) 0.176(7) Uani 1.00(2) 1 d .
H27A H -0.0817 0.6548 0.1439 0.211 Uiso 1 1 calc R
H27B H -0.1836 0.6725 0.2441 0.211 Uiso 1 1 calc R
C13 C 0.5204(9) 0.5032(6) 0.2176(7) 0.124(3) Uani 1 1 d .
H13A H 0.4790 0.5273 0.1629 0.149 Uiso 1 1 calc R
H13B H 0.6168 0.5635 0.2565 0.149 Uiso 1 1 calc R
C23 C 0.6909(7) 1.0777(7) 0.9247(6) 0.093(2) Uani 1 1 d .
H23 H 0.7571 1.1067 0.9938 0.112 Uiso 1 1 calc R
C14 C 0.5348(11) 0.3805(9) 0.1533(8) 0.176(4) Uani 1 1 d .
H14A H 0.6057 0.3683 0.1996 0.264 Uiso 1 1 calc R
H14B H 0.5677 0.3703 0.0785 0.264 Uiso 1 1 calc R
H14C H 0.4410 0.3188 0.1378 0.264 Uiso 1 1 calc R
C28 C -0.1802(10) 0.7874(9) 0.1723(8) 0.148(3) Uani 1 1 d .
H28A H -0.1881 0.8622 0.2407 0.221 Uiso 1 1 calc R
H28B H -0.2769 0.7353 0.1288 0.221 Uiso 1 1 calc R
H28C H -0.1211 0.8120 0.1209 0.221 Uiso 1 1 calc R
H1 H 0.124(4) 0.496(4) 0.597(3) 0.033(12) Uiso 1 1 d .
H2 H 0.410(5) 1.109(4) 0.607(4) 0.050(14) Uiso 1 1 d .

loop_
_atom_site_aniso_label
_atom_site_aniso_U_11
_atom_site_aniso_U_22
_atom_site_aniso_U_33
_atom_site_aniso_U_23
_atom_site_aniso_U_13
_atom_site_aniso_U_12
O1 0.096(3) 0.042(2) 0.094(3) 0.039(2) 0.042(2) 0.0102(19)
O2 0.083(3) 0.0408(19) 0.089(3) 0.0270(19) 0.040(2) 0.0148(18)
O3 0.080(3) 0.050(2) 0.091(3) 0.048(2) -0.011(2) -0.0098(19)
O4 0.095(3) 0.079(3) 0.118(3) 0.073(3) -0.043(3) -0.019(2)
N1 0.046(2) 0.030(2) 0.059(3) 0.030(2) 0.002(2) 0.0028(18)
N2 0.057(3) 0.027(2) 0.068(3) 0.028(2) 0.015(2) 0.008(2)
C19 0.048(3) 0.028(2) 0.061(3) 0.028(2) 0.011(2) 0.007(2)
C18 0.043(3) 0.032(2) 0.049(3) 0.023(2) 0.016(2) 0.012(2)
C5 0.042(3) 0.025(2) 0.055(3) 0.023(2) 0.000(2) 0.0053(19)
C4 0.036(2) 0.031(2) 0.052(3) 0.026(2) 0.001(2) 0.0073(18)
C6 0.043(3) 0.040(3) 0.048(3) 0.024(2) -0.002(2) 0.007(2)
C3 0.043(3) 0.028(2) 0.053(3) 0.026(2) 0.007(2) 0.0077(19)
C2 0.041(3) 0.034(2) 0.054(3) 0.024(2) -0.002(2) 0.010(2)
C1 0.060(3) 0.035(2) 0.080(3) 0.032(2) 0.006(3) 0.015(2)
C20 0.048(3) 0.039(3) 0.066(3) 0.027(2) 0.015(2) 0.007(2)
C21 0.083(4) 0.070(4) 0.121(5) 0.062(4) -0.030(4) -0.015(3)
C16 0.049(3) 0.040(3) 0.069(3) 0.038(2) 0.020(3) 0.018(2)
C17 0.044(3) 0.034(2) 0.058(3) 0.028(2) 0.007(2) 0.008(2)
C7 0.072(3) 0.043(3) 0.057(3) 0.023(2) 0.017(3) 0.015(3)
C12 0.049(3) 0.028(2) 0.057(3) 0.019(2) 0.006(2) 0.005(2)
C25 0.080(4) 0.043(3) 0.078(4) 0.021(3) -0.002(3) 0.003(3)
C26 0.053(3) 0.046(3) 0.069(3) 0.043(3) 0.009(2) 0.013(2)
C11 0.072(4) 0.058(3) 0.059(3) 0.039(3) 0.019(3) 0.017(3)
C15 0.083(4) 0.046(3) 0.089(4) 0.048(3) 0.017(3) 0.023(3)
C22 0.095(5) 0.111(6) 0.144(6) 0.087(5) -0.039(5) -0.012(5)
C8 0.081(4) 0.051(3) 0.064(3) 0.022(3) 0.020(3) 0.020(3)
C10 0.081(4) 0.074(4) 0.057(3) 0.041(3) 0.017(3) 0.012(3)
C24 0.084(5) 0.061(4) 0.084(5) 0.015(3) -0.008(4) 0.000(3)
C9 0.077(4) 0.074(4) 0.054(3) 0.023(3) 0.017(3) 0.023(3)
C27 0.161(9) 0.141(8) 0.234(12) 0.150(8) -0.116(8) -0.053(6)
C13 0.142(7) 0.059(4) 0.157(7) 0.035(4) 0.104(6) 0.031(4)
C23 0.074(4) 0.096(5) 0.093(5) 0.041(4) -0.013(4) 0.004(4)
C14 0.184(10) 0.130(8) 0.176(9) 0.033(7) 0.099(8) 0.053(7)
C28 0.137(7) 0.173(9) 0.125(7) 0.065(7) -0.005(6) 0.040(7)

loop_
_atom_type_symbol
_atom_type_description
_atom_type_scat_dispersion_real
_atom_type_scat_dispersion_imag
_atom_type_scat_source
C C 0.0033 0.0016 'International Tables Vol C Tables 4.2.6.8 and 6.1.1.4'
H H 0.0000 0.0000 'International Tables Vol C Tables 4.2.6.8 and 6.1.1.4'
N N 0.0061 0.0033 'International Tables Vol C Tables 4.2.6.8 and 6.1.1.4'
O O 0.0106 0.0060 'International Tables Vol C Tables 4.2.6.8 and 6.1.1.4'

loop_
_geom_angle_atom_site_label_1
_geom_angle_atom_site_label_2
_geom_angle_atom_site_label_3
_geom_angle
C12 O2 C13 117.2(4)
C26 O4 C27 117.9(4)
C2 N1 C5 112.1(4)
C2 N1 H1 127(3)
C5 N1 H1 120(3)
C16 N2 C19 111.9(4)
C16 N2 H2 125(3)
C19 N2 H2 123(3)
C18 C19 N2 106.4(4)
C18 C19 C20 133.4(4)
N2 C19 C20 120.1(4)
C19 C18 C17 107.9(4)
C19 C18 C4 128.6(4)
C17 C18 C4 123.5(4)
C4 C5 N1 106.1(4)
C4 C5 C6 132.7(4)
N1 C5 C6 121.1(4)
C5 C4 C3 107.8(3)
C5 C4 C18 128.3(4)
C3 C4 C18 123.9(4)
C7 C6 C11 116.6(4)
C7 C6 C5 122.4(4)
C11 C6 C5 121.0(4)
C2 C3 C12 126.2(4)
C2 C3 C4 106.8(4)
C12 C3 C4 127.0(3)
N1 C2 C3 107.1(4)
N1 C2 C1 119.9(4)
C3 C2 C1 132.9(4)
C2 C1 H1A 109.5
C2 C1 H1B 109.5
H1A C1 H1B 109.5
C2 C1 H1C 109.5
H1A C1 H1C 109.5
H1B C1 H1C 109.5
C21 C20 C25 116.0(5)
C21 C20 C19 122.2(4)
C25 C20 C19 121.8(4)
C20 C21 C22 121.2(6)
C20 C21 H21 119.4
C22 C21 H21 119.4
N2 C16 C17 107.2(4)
N2 C16 C15 120.7(4)
C17 C16 C15 132.0(5)
C16 C17 C26 127.2(4)
C16 C17 C18 106.7(4)
C26 C17 C18 126.1(4)
C8 C7 C6 121.8(5)
C8 C7 H7 119.1
C6 C7 H7 119.1
O1 C12 O2 120.8(4)
O1 C12 C3 126.4(4)
O2 C12 C3 112.8(4)
C24 C25 C20 121.6(5)
C24 C25 H25 119.2
C20 C25 H25 119.2
O3 C26 O4 119.6(4)
O3 C26 C17 127.8(4)
O4 C26 C17 112.5(4)
C10 C11 C6 121.2(5)
C10 C11 H11 119.4
C6 C11 H11 119.4
C16 C15 H15A 109.5
C16 C15 H15B 109.5
H15A C15 H15B 109.5
C16 C15 H15C 109.5
H15A C15 H15C 109.5
H15B C15 H15C 109.5
C23 C22 C21 121.8(6)
C23 C22 H22 119.1
C21 C22 H22 119.1
C7 C8 C9 120.3(5)
C7 C8 H8 119.8
C9 C8 H8 119.8
C11 C10 C9 121.8(5)
C11 C10 H10 119.1
C9 C10 H10 119.1
C23 C24 C25 121.5(6)
C23 C24 H24 119.2
C25 C24 H24 119.2
C10 C9 C8 118.3(5)
C10 C9 H9 120.9
C8 C9 H9 120.9
C28 C27 O4 110.3(7)
C28 C27 H27A 109.6
O4 C27 H27A 109.6
C28 C27 H27B 109.6
O4 C27 H27B 109.6
H27A C27 H27B 108.1
C14 C13 O2 109.8(6)
C14 C13 H13A 109.7
O2 C13 H13A 109.7
C14 C13 H13B 109.7
O2 C13 H13B 109.7
H13A C13 H13B 108.2
C24 C23 C22 117.8(6)
C24 C23 H23 121.1
C22 C23 H23 121.1
C13 C14 H14A 109.5
C13 C14 H14B 109.5
H14A C14 H14B 109.5
C13 C14 H14C 109.5
H14A C14 H14C 109.5
H14B C14 H14C 109.5
C27 C28 H28A 109.5
C27 C28 H28B 109.5
H28A C28 H28B 109.5
C27 C28 H28C 109.5
H28A C28 H28C 109.5
H28B C28 H28C 109.5

loop_
_geom_bond_atom_site_label_1
_geom_bond_atom_site_label_2
_geom_bond_distance
O1 C12 1.214(5)
O2 C12 1.335(5)
O2 C13 1.451(7)
O3 C26 1.208(5)
O4 C26 1.336(5)
O4 C27 1.437(8)
N1 C2 1.339(6)
N1 C5 1.391(5)
N1 H1 0.78(4)
N2 C16 1.343(6)
N2 C19 1.378(5)
N2 H2 0.84(4)
C19 C18 1.370(6)
C19 C20 1.459(6)
C18 C17 1.435(6)
C18 C4 1.494(5)
C5 C4 1.373(6)
C5 C6 1.454(6)
C4 C3 1.442(6)
C6 C7 1.393(6)
C6 C11 1.395(6)
C3 C2 1.394(5)
C3 C12 1.429(6)
C2 C1 1.494(6)
C1 H1A 0.9600
C1 H1B 0.9600
C1 H1C 0.9600
C20 C21 1.368(7)
C20 C25 1.392(6)
C21 C22 1.385(8)
C21 H21 0.9300
C16 C17 1.388(6)
C16 C15 1.509(6)
C17 C26 1.433(6)
C7 C8 1.363(7)
C7 H7 0.9300
C25 C24 1.376(8)
C25 H25 0.9300
C11 C10 1.357(7)
C11 H11 0.9300
C15 H15A 0.9600
C15 H15B 0.9600
C15 H15C 0.9600
C22 C23 1.358(9)
C22 H22 0.9300
C8 C9 1.387(7)
C8 H8 0.9300
C10 C9 1.364(7)
C10 H10 0.9300
C24 C23 1.344(8)
C24 H24 0.9300
C9 H9 0.9300
C27 C28 1.424(10)
C27 H27A 0.9700
C27 H27B 0.9700
C13 C14 1.400(9)
C13 H13A 0.9700
C13 H13B 0.9700
C23 H23 0.9300
C14 H14A 0.9600
C14 H14B 0.9600
C14 H14C 0.9600
C28 H28A 0.9600
C28 H28B 0.9600
C28 H28C 0.9600

loop_
_cod_related_entry_id
_cod_related_entry_database
_cod_related_entry_code
1 ChemSpider 21118620
